data_4347986
loop_
_publ_author_name
'Hu, Jufang'
'Wang, Yin'
'Zhang, Xinning'
'Chi, Yingnan'
'Yang, Song'
'Li, Jikun'
'Hu, Changwen'

_publ_section_title
;
 Controllable Assembly of Vanadium-Containing Polyoxoniobate-Based
 Three-Dimensional Organic-Inorganic Hybrid Compounds and Their
 Photocatalytic Properties.
;
_journal_issue 15
_journal_name_full 'Inorganic chemistry'
_journal_page_first 7501
_journal_page_last 7507
_journal_paper_doi 10.1021/acs.inorgchem.6b00823
_journal_volume 55
_journal_year 2016
_chemical_formula_sum 'C24 H84 Co4 N16 Nb10 O46 P V6'
_chemical_formula_weight 2834.50
_space_group_crystal_system tetragonal
_space_group_IT_number 87
_space_group_name_Hall '-I 4'
_space_group_name_H-M_alt 'I 4/m'
_atom_sites_solution_hydrogens geom
_atom_sites_solution_primary direct
_atom_sites_solution_secondary difmap
_audit_creation_method SHELXL-2014/7
_cell_angle_alpha 90
_cell_angle_beta 90
_cell_angle_gamma 90
_cell_formula_units_Z 2
_cell_length_a 16.9087(17)
_cell_length_b 16.9087(17)
_cell_length_c 16.6617(17)
_cell_measurement_reflns_used 3321
_cell_measurement_temperature 298(2)
_cell_measurement_theta_max 26.231
_cell_measurement_theta_min 2.958
_cell_volume 4763.6(8)
_computing_structure_refinement 'SHELXL-2014/7 (Sheldrick, 2014)'
_diffrn_ambient_temperature 298(2)
_diffrn_measured_fraction_theta_full 0.999
_diffrn_measured_fraction_theta_max 0.999
_diffrn_measurement_device_type 'CCD area detector'
_diffrn_measurement_method 'phi and omega scans'
_diffrn_radiation_type MoK\a
_diffrn_radiation_wavelength 0.71073
_diffrn_reflns_av_R_equivalents 0.1161
_diffrn_reflns_av_unetI/netI 0.0621
_diffrn_reflns_Laue_measured_fraction_full 0.999
_diffrn_reflns_Laue_measured_fraction_max 0.999
_diffrn_reflns_limit_h_max 19
_diffrn_reflns_limit_h_min -20
_diffrn_reflns_limit_k_max 20
_diffrn_reflns_limit_k_min -20
_diffrn_reflns_limit_l_max 14
_diffrn_reflns_limit_l_min -19
_diffrn_reflns_number 11767
_diffrn_reflns_point_group_measured_fraction_full 0.999
_diffrn_reflns_point_group_measured_fraction_max 0.999
_diffrn_reflns_theta_full 25.012
_diffrn_reflns_theta_max 25.012
_diffrn_reflns_theta_min 2.409
_diffrn_source 'fine-focus sealed tube'
_exptl_absorpt_coefficient_mu 2.481
_exptl_absorpt_correction_T_max 0.862
_exptl_absorpt_correction_T_min 0.788
_exptl_absorpt_correction_type multi-scan
_exptl_absorpt_process_details sadabs
_exptl_crystal_colour 'dark brown'
_exptl_crystal_density_diffrn 1.976
_exptl_crystal_density_method 'not measured'
_exptl_crystal_description block
_exptl_crystal_F_000 2758
_exptl_crystal_size_max 0.100
_exptl_crystal_size_mid 0.080
_exptl_crystal_size_min 0.060
_refine_diff_density_max 1.258
_refine_diff_density_min -0.653
_refine_diff_density_rms 0.150
_refine_ls_extinction_method none
_refine_ls_goodness_of_fit_ref 0.996
_refine_ls_hydrogen_treatment mixed
_refine_ls_matrix_type full
_refine_ls_number_parameters 137
_refine_ls_number_reflns 2192
_refine_ls_number_restraints 0
_refine_ls_restrained_S_all 0.996
_refine_ls_R_factor_all 0.0611
_refine_ls_R_factor_gt 0.0482
_refine_ls_shift/su_max 0.000
_refine_ls_shift/su_mean 0.000
_refine_ls_structure_factor_coef Fsqd
_refine_ls_weighting_details 'w=1/[\s^2^(Fo^2^)+(0.0867P)^2^] where P=(Fo^2^+2Fc^2^)/3'
_refine_ls_weighting_scheme calc
_refine_ls_wR_factor_gt 0.1329
_refine_ls_wR_factor_ref 0.1402
_reflns_Friedel_coverage 0.000
_reflns_number_gt 1657
_reflns_number_total 2192
_reflns_threshold_expression 'I > 2\s(I)'
_cod_data_source_file ic6b00823_si_002.cif
_cod_data_source_block 1
_cod_original_cell_volume 4763.6(11)
_cod_database_code 4347986
_shelx_shelxl_version_number 2014/7
_shelx_space_group_comment
;
The symmetry employed for this shelxl refinement is uniquely defined
by the following loop, which should always be used as a source of
symmetry information in preference to the above space-group names.
They are only intended as comments.
;
_shelx_estimated_absorpt_t_min 0.788
_shelx_estimated_absorpt_t_max 0.862

loop_
_space_group_symop_operation_xyz
'x, y, z'
'-x, -y, z'
'-y, x, z'
'y, -x, z'
'x+1/2, y+1/2, z+1/2'
'-x+1/2, -y+1/2, z+1/2'
'-y+1/2, x+1/2, z+1/2'
'y+1/2, -x+1/2, z+1/2'
'-x, -y, -z'
'x, y, -z'
'y, -x, -z'
'-y, x, -z'
'-x+1/2, -y+1/2, -z+1/2'
'x+1/2, y+1/2, -z+1/2'
'y+1/2, -x+1/2, -z+1/2'
'-y+1/2, x+1/2, -z+1/2'

loop_
_atom_site_label
_atom_site_type_symbol
_atom_site_fract_x
_atom_site_fract_y
_atom_site_fract_z
_atom_site_U_iso_or_equiv
_atom_site_adp_type
_atom_site_occupancy
_atom_site_site_symmetry_order
_atom_site_calc_flag
_atom_site_refinement_flags_posn
_atom_site_refinement_flags_adp
_atom_site_refinement_flags_occupancy
Nb1 Nb 0.10976(3) 0.10326(3) 0.15948(3) 0.0331(2) Uani 1 1 d . . .
Nb2 Nb 0.00538(6) 0.21928(6) 0.0000 0.0408(3) Uani 0.5 2 d S T P
Co1 Co 0.2500 0.2500 0.2500 0.0423(4) Uani 1 2 d S . P
V1 V 0.17175(9) 0.16539(9) 0.0000 0.0388(4) Uani 1 2 d S T P
V2 V 0.00538(6) 0.21928(6) 0.0000 0.0408(3) Uani 0.5 2 d S T P
P1 P 0.0000 0.0000 0.0000 0.0178(7) Uani 1 8 d S T P
O1 O 0.0010(4) 0.0741(4) 0.0559(4) 0.0318(17) Uani 0.5 1 d . . P
O2 O 0.0889(2) 0.1892(3) 0.0776(3) 0.0466(11) Uani 1 1 d . . .
O3 O 0.1940(3) 0.0809(2) 0.0773(3) 0.0468(11) Uani 1 1 d . . .
O4 O 0.0028(2) 0.1158(4) 0.1989(3) 0.0737(18) Uani 1 1 d . . .
O5 O 0.1650(3) 0.1560(2) 0.2308(2) 0.0452(11) Uani 1 1 d . . .
O6 O 0.0083(4) 0.3159(4) 0.0000 0.0528(17) Uani 1 2 d S T P
O7 O 0.2401(4) 0.2336(4) 0.0000 0.0494(16) Uani 1 2 d S T P
N1 N 0.3251(4) 0.1979(4) 0.1630(4) 0.0649(18) Uani 1 1 d . . .
H1A H 0.2966 0.1814 0.1213 0.078 Uiso 1 1 calc R U .
H1B H 0.3598 0.2334 0.1454 0.078 Uiso 1 1 calc R U .
N2 N 0.1798(4) 0.3233(3) 0.1718(4) 0.0662(19) Uani 1 1 d . . .
H2A H 0.2082 0.3640 0.1540 0.079 Uiso 1 1 calc R U .
H2B H 0.1627 0.2956 0.1299 0.079 Uiso 1 1 calc R U .
C1 C 0.3673(7) 0.1302(7) 0.1995(7) 0.110(4) Uani 1 1 d . . .
H1 H 0.3276 0.0882 0.2040 0.132 Uiso 1 1 calc R U .
C2 C 0.1115(8) 0.3518(7) 0.2213(8) 0.121(4) Uani 1 1 d . . .
H2C H 0.0893 0.3986 0.1963 0.145 Uiso 1 1 calc R U .
H2D H 0.0709 0.3113 0.2218 0.145 Uiso 1 1 calc R U .
C3 C 0.4292(7) 0.0979(8) 0.1454(8) 0.143(6) Uani 1 1 d . . .
H3A H 0.4495 0.1395 0.1120 0.215 Uiso 1 1 calc R U .
H3B H 0.4068 0.0571 0.1123 0.215 Uiso 1 1 calc R U .
H3C H 0.4715 0.0761 0.1769 0.215 Uiso 1 1 calc R U .
O8 O 0.0000 0.0000 0.3344(6) 0.057(3) Uani 1 4 d S T P
H8 H 0.0010 0.0406 0.3044 0.069 Uiso 0.5 1 d R U P

loop_
_atom_site_aniso_label
_atom_site_aniso_U_11
_atom_site_aniso_U_22
_atom_site_aniso_U_33
_atom_site_aniso_U_23
_atom_site_aniso_U_13
_atom_site_aniso_U_12
Nb1 0.0365(3) 0.0372(3) 0.0256(4) -0.0029(2) -0.0031(2) -0.0093(2)
Nb2 0.0465(6) 0.0338(6) 0.0421(7) 0.000 0.000 -0.0006(4)
Co1 0.0454(7) 0.0416(7) 0.0401(8) -0.0075(5) -0.0080(6) -0.0062(5)
V1 0.0420(8) 0.0409(8) 0.0334(8) 0.000 0.000 -0.0092(6)
V2 0.0465(6) 0.0338(6) 0.0421(7) 0.000 0.000 -0.0006(4)
P1 0.0176(10) 0.0176(10) 0.0180(18) 0.000 0.000 0.000
O1 0.032(4) 0.037(4) 0.027(4) 0.000(3) 0.000(3) -0.003(3)
O2 0.041(2) 0.065(3) 0.034(2) 0.015(2) 0.0036(19) 0.008(2)
O3 0.061(3) 0.041(2) 0.039(3) 0.003(2) 0.011(2) 0.007(2)
O4 0.033(2) 0.134(5) 0.054(3) 0.053(3) 0.005(2) 0.005(3)
O5 0.056(3) 0.048(2) 0.032(2) -0.006(2) -0.005(2) -0.014(2)
O6 0.056(4) 0.039(3) 0.064(5) 0.000 0.000 0.005(3)
O7 0.050(4) 0.057(4) 0.042(4) 0.000 0.000 -0.016(3)
N1 0.056(4) 0.087(5) 0.051(4) -0.023(3) -0.006(3) -0.005(3)
N2 0.085(5) 0.044(3) 0.070(5) 0.003(3) -0.024(4) -0.004(3)
C1 0.093(7) 0.133(9) 0.104(9) -0.041(8) -0.030(7) 0.060(7)
C2 0.129(10) 0.104(8) 0.130(10) -0.017(8) -0.027(9) 0.077(7)
C3 0.087(8) 0.139(11) 0.204(15) -0.070(10) -0.023(9) 0.034(8)
O8 0.059(4) 0.059(4) 0.055(6) 0.000 0.000 0.000

loop_
_atom_type_symbol
_atom_type_description
_atom_type_scat_dispersion_real
_atom_type_scat_dispersion_imag
_atom_type_scat_source
C C 0.0033 0.0016 'International Tables Vol C Tables 4.2.6.8 and 6.1.1.4'
H H 0.0000 0.0000 'International Tables Vol C Tables 4.2.6.8 and 6.1.1.4'
N N 0.0061 0.0033 'International Tables Vol C Tables 4.2.6.8 and 6.1.1.4'
O O 0.0106 0.0060 'International Tables Vol C Tables 4.2.6.8 and 6.1.1.4'
P P 0.1023 0.0942 'International Tables Vol C Tables 4.2.6.8 and 6.1.1.4'
V V 0.3005 0.5294 'International Tables Vol C Tables 4.2.6.8 and 6.1.1.4'
Co Co 0.3494 0.9721 'International Tables Vol C Tables 4.2.6.8 and 6.1.1.4'
Nb Nb -2.0727 0.6215 'International Tables Vol C Tables 4.2.6.8 and 6.1.1.4'

loop_
_geom_angle_atom_site_label_1
_geom_angle_atom_site_label_2
_geom_angle_atom_site_label_3
_geom_angle
_geom_angle_site_symmetry_1
_geom_angle_site_symmetry_3
O5 Nb1 O4 102.4(2) . 4
O5 Nb1 O4 102.3(2) . .
O4 Nb1 O4 92.0(3) 4 .
O5 Nb1 O3 100.3(2) . .
O4 Nb1 O3 91.12(18) 4 .
O4 Nb1 O3 155.9(2) . .
O5 Nb1 O2 100.62(19) . .
O4 Nb1 O2 156.1(2) 4 .
O4 Nb1 O2 89.27(18) . .
O3 Nb1 O2 78.46(17) . .
O5 Nb1 O1 159.9(2) . 4
O4 Nb1 O1 66.1(2) 4 4
O4 Nb1 O1 94.9(3) . 4
O3 Nb1 O1 64.9(2) . 4
O2 Nb1 O1 90.0(2) . 4
O5 Nb1 O1 159.0(2) . .
O4 Nb1 O1 95.1(3) 4 .
O4 Nb1 O1 65.2(2) . .
O3 Nb1 O1 90.8(2) . .
O2 Nb1 O1 63.9(2) . .
O1 Nb1 O1 40.6(3) 4 .
O5 Nb1 V1 103.44(14) . .
O4 Nb1 V1 127.24(14) 4 .
O4 Nb1 V1 125.47(14) . .
O3 Nb1 V1 39.37(12) . .
O2 Nb1 V1 39.09(12) . .
O1 Nb1 V1 74.22(17) 4 .
O1 Nb1 V1 74.11(17) . .
O6 Nb2 O2 103.6(2) . .
O6 Nb2 O2 103.6(2) . 10
O2 Nb2 O2 81.5(2) . 10
O6 Nb2 O3 103.7(2) . 12
O2 Nb2 O3 152.7(2) . 12
O2 Nb2 O3 92.58(17) 10 12
O6 Nb2 O3 103.7(2) . 3
O2 Nb2 O3 92.58(17) . 3
O2 Nb2 O3 152.7(2) 10 3
O3 Nb2 O3 80.6(2) 12 3
O6 Nb2 O1 159.23(16) . .
O2 Nb2 O1 63.2(2) . .
O2 Nb2 O1 90.7(2) 10 .
O3 Nb2 O1 90.5(2) 12 .
O3 Nb2 O1 63.2(2) 3 .
O6 Nb2 V1 106.2(2) . .
O2 Nb2 V1 40.78(12) . .
O2 Nb2 V1 40.78(12) 10 .
O3 Nb2 V1 129.08(12) 12 .
O3 Nb2 V1 129.08(12) 3 .
O1 Nb2 V1 74.86(16) . .
O6 Nb2 V1 107.3(2) . 3
O2 Nb2 V1 128.17(13) . 3
O2 Nb2 V1 128.17(13) 10 3
O3 Nb2 V1 40.29(12) 12 3
O3 Nb2 V1 40.29(12) 3 3
O1 Nb2 V1 73.87(16) . 3
V1 Nb2 V1 146.49(6) . 3
N1 Co1 N1 180.0 13 .
N1 Co1 N2 98.9(3) 13 13
N1 Co1 N2 81.1(3) . 13
N1 Co1 N2 81.1(3) 13 .
N1 Co1 N2 98.9(3) . .
N2 Co1 N2 180.0 13 .
N1 Co1 O5 89.5(2) 13 13
N1 Co1 O5 90.5(2) . 13
N2 Co1 O5 88.2(2) 13 13
N2 Co1 O5 91.8(2) . 13
N1 Co1 O5 90.5(2) 13 .
N1 Co1 O5 89.5(2) . .
N2 Co1 O5 91.8(2) 13 .
N2 Co1 O5 88.2(2) . .
O5 Co1 O5 180.0 13 .
O7 V1 O2 111.2(2) . 10
O7 V1 O2 111.2(2) . .
O2 V1 O2 83.1(2) 10 .
O7 V1 O3 112.3(2) . 10
O2 V1 O3 81.54(17) 10 10
O2 V1 O3 136.5(2) . 10
O7 V1 O3 112.3(2) . .
O2 V1 O3 136.5(2) 10 .
O2 V1 O3 81.54(17) . .
O3 V1 O3 82.2(2) 10 .
O7 V1 Nb2 117.1(2) . .
O2 V1 Nb2 41.61(12) 10 .
O2 V1 Nb2 41.61(12) . .
O3 V1 Nb2 114.04(14) 10 .
O3 V1 Nb2 114.04(14) . .
O7 V1 V2 119.4(2) . 11
O2 V1 V2 113.09(14) 10 11
O2 V1 V2 113.09(14) . 11
O3 V1 V2 41.09(12) 10 11
O3 V1 V2 41.08(12) . 11
Nb2 V1 V2 123.5 . 11
O7 V1 Nb2 119.4(2) . 11
O2 V1 Nb2 113.09(14) 10 11
O2 V1 Nb2 113.09(14) . 11
O3 V1 Nb2 41.09(12) 10 11
O3 V1 Nb2 41.08(12) . 11
Nb2 V1 Nb2 123.50(6) . 11
V2 V1 Nb2 0.0 11 11
O7 V1 Nb1 119.18(2) . .
O2 V1 Nb1 113.78(14) 10 .
O2 V1 Nb1 40.94(12) . .
O3 V1 Nb1 112.84(14) 10 .
O3 V1 Nb1 40.61(12) . .
Nb2 V1 Nb1 77.22(3) . .
V2 V1 Nb1 76.10(3) 11 .
Nb2 V1 Nb1 76.10(3) 11 .
O7 V1 Nb1 119.18(2) . 10
O2 V1 Nb1 40.94(12) 10 10
O2 V1 Nb1 113.78(14) . 10
O3 V1 Nb1 40.61(12) 10 10
O3 V1 Nb1 112.84(14) . 10
Nb2 V1 Nb1 77.22(3) . 10
V2 V1 Nb1 76.10(3) 11 10
Nb2 V1 Nb1 76.10(3) 11 10
Nb1 V1 Nb1 121.63(5) . 10
O1 P1 O1 110.8(3) . 12
O1 P1 O1 180.0 . 9
O1 P1 O1 69.2(3) 12 9
O1 P1 O1 69.2(3) . 4
O1 P1 O1 180.0(7) 12 4
O1 P1 O1 110.8(3) 9 4
O1 P1 O1 106.8(5) . 2
O1 P1 O1 110.8(3) 12 2
O1 P1 O1 73.2(5) 9 2
O1 P1 O1 69.2(3) 4 2
O1 P1 O1 69.2(3) . 3
O1 P1 O1 73.2(5) 12 3
O1 P1 O1 110.8(3) 9 3
O1 P1 O1 106.8(5) 4 3
O1 P1 O1 69.2(3) 2 3
O1 P1 O1 110.8(3) . 11
O1 P1 O1 106.8(5) 12 11
O1 P1 O1 69.2(3) 9 11
O1 P1 O1 73.2(5) 4 11
O1 P1 O1 110.8(3) 2 11
O1 P1 O1 180.0(6) 3 11
O1 P1 O1 73.2(5) . 10
O1 P1 O1 69.2(3) 12 10
O1 P1 O1 106.8(5) 9 10
O1 P1 O1 110.8(3) 4 10
O1 P1 O1 180.0(6) 2 10
O1 P1 O1 110.8(3) 3 10
O1 P1 O1 69.2(3) 11 10
P1 O1 O1 55.42(14) . 4
P1 O1 O1 55.42(14) . 3
O1 O1 O1 90.003(1) 4 3
P1 O1 Nb1 126.0(4) . 3
O1 O1 Nb1 130.87(18) 4 3
O1 O1 Nb1 70.6(3) 3 3
P1 O1 Nb1 124.2(4) . .
O1 O1 Nb1 68.8(3) 4 .
O1 O1 Nb1 130.29(19) 3 .
Nb1 O1 Nb1 89.7(2) 3 .
P1 O1 Nb2 122.6(4) . .
O1 O1 Nb2 130.6(4) 4 .
O1 O1 Nb2 132.2(4) 3 .
Nb1 O1 Nb2 92.2(2) 3 .
Nb1 O1 Nb2 92.2(2) . .
V1 O2 Nb2 97.61(19) . .
V1 O2 Nb1 99.97(18) . .
Nb2 O2 Nb1 138.4(2) . .
V1 O3 V2 98.63(19) . 11
V1 O3 Nb2 98.63(19) . 11
V2 O3 Nb2 0.0 11 11
V1 O3 Nb1 100.02(18) . .
V2 O3 Nb1 136.8(2) 11 .
Nb2 O3 Nb1 136.8(2) 11 .
Nb1 O4 Nb1 138.9(3) 3 .
Nb1 O5 Co1 145.7(2) . .
C1 N1 Co1 109.2(6) . .
C1 N1 H1A 109.8 . .
Co1 N1 H1A 109.8 . .
C1 N1 H1B 109.8 . .
Co1 N1 H1B 109.8 . .
H1A N1 H1B 108.3 . .
C2 N2 Co1 106.1(5) . .
C2 N2 H2A 110.5 . .
Co1 N2 H2A 110.5 . .
C2 N2 H2B 110.5 . .
Co1 N2 H2B 110.5 . .
H2A N2 H2B 108.7 . .
C2 C1 N1 110.1(8) 13 .
C2 C1 C3 118.1(10) 13 .
N1 C1 C3 112.0(11) . .
C2 C1 H1 105.2 13 .
N1 C1 H1 105.2 . .
C3 C1 H1 105.2 . .
C1 C2 N2 113.0(9) 13 .
C1 C2 H2C 109.0 13 .
N2 C2 H2C 109.0 . .
C1 C2 H2D 109.0 13 .
N2 C2 H2D 109.0 . .
H2C C2 H2D 107.8 . .
C1 C3 H3A 109.5 . .
C1 C3 H3B 109.5 . .
H3A C3 H3B 109.5 . .
C1 C3 H3C 109.5 . .
H3A C3 H3C 109.5 . .
H3B C3 H3C 109.5 . .

loop_
_geom_bond_atom_site_label_1
_geom_bond_atom_site_label_2
_geom_bond_distance
_geom_bond_site_symmetry_2
Nb1 O5 1.755(4) .
Nb1 O4 1.913(5) 4
Nb1 O4 1.935(4) .
Nb1 O3 2.012(4) .
Nb1 O2 2.025(4) .
Nb1 O1 2.540(7) 4
Nb1 O1 2.570(7) .
Nb1 V1 3.0435(9) .
Nb2 O6 1.635(6) .
Nb2 O2 1.981(4) .
Nb2 O2 1.981(4) 10
Nb2 O3 1.992(4) 12
Nb2 O3 1.992(4) 3
Nb2 O1 2.627(8) .
Nb2 V1 2.9570(19) .
Nb2 V1 2.9973(18) 3
Co1 N1 2.119(6) 13
Co1 N1 2.119(6) .
Co1 N2 2.155(6) 13
Co1 N2 2.155(6) .
Co1 O5 2.167(4) 13
Co1 O5 2.167(4) .
V1 O7 1.633(6) .
V1 O2 1.949(4) 10
V1 O2 1.949(4) .
V1 O3 1.960(4) 10
V1 O3 1.960(4) .
V1 V2 2.9973(18) 11
V1 Nb2 2.9973(18) 11
V1 Nb1 3.0435(9) 10
P1 O1 1.561(8) .
P1 O1 1.561(8) 12
P1 O1 1.561(8) 9
P1 O1 1.561(8) 4
P1 O1 1.561(8) 2
P1 O1 1.561(8) 3
P1 O1 1.561(8) 11
P1 O1 1.561(8) 10
O1 O1 1.772(11) 4
O1 O1 1.772(11) 3
O1 Nb1 2.540(7) 3
O3 V2 1.992(4) 11
O3 Nb2 1.992(4) 11
O4 Nb1 1.913(5) 3
N1 C1 1.479(12) .
N1 H1A 0.8900 .
N1 H1B 0.8900 .
N2 C2 1.498(12) .
N2 H2A 0.8900 .
N2 H2B 0.8900 .
C1 C2 1.401(16) 13
C1 C3 1.487(15) .
C1 H1 0.9800 .
C2 C1 1.401(16) 13
C2 H2C 0.9700 .
C2 H2D 0.9700 .
C3 H3A 0.9600 .
C3 H3B 0.9600 .
C3 H3C 0.9600 .
O8 H8 0.8499 .

loop_
_geom_torsion_atom_site_label_1
_geom_torsion_atom_site_label_2
_geom_torsion_atom_site_label_3
_geom_torsion_atom_site_label_4
_geom_torsion
_geom_torsion_site_symmetry_1
_geom_torsion_site_symmetry_4
O1 P1 O1 O1 180.0 12 4
O1 P1 O1 O1 59.18(16) 2 4
O1 P1 O1 O1 118.4(3) 3 4
O1 P1 O1 O1 -61.6(3) 11 4
O1 P1 O1 O1 -120.82(16) 10 4
O1 P1 O1 O1 61.6(3) 12 3
O1 P1 O1 O1 -118.4(3) 4 3
O1 P1 O1 O1 -59.19(16) 2 3
O1 P1 O1 O1 180.0 11 3
O1 P1 O1 O1 120.81(16) 10 3
O1 P1 O1 Nb1 61.23(19) 12 3
O1 P1 O1 Nb1 -118.77(19) 4 3
O1 P1 O1 Nb1 -59.6(4) 2 3
O1 P1 O1 Nb1 -0.4(5) 3 3
O1 P1 O1 Nb1 179.6(5) 11 3
O1 P1 O1 Nb1 120.4(4) 10 3
O1 P1 O1 Nb1 -179.6(5) 12 .
O1 P1 O1 Nb1 0.4(5) 4 .
O1 P1 O1 Nb1 59.6(3) 2 .
O1 P1 O1 Nb1 118.75(17) 3 .
O1 P1 O1 Nb1 -61.25(17) 11 .
O1 P1 O1 Nb1 -120.4(3) 10 .
O1 P1 O1 Nb2 -60.2(6) 12 .
O1 P1 O1 Nb2 119.8(6) 4 .
O1 P1 O1 Nb2 179.0(5) 2 .
O1 P1 O1 Nb2 -121.9(6) 3 .
O1 P1 O1 Nb2 58.1(6) 11 .
O1 P1 O1 Nb2 -1.0(5) 10 .
O4 Nb1 O5 Co1 140.4(4) 4 .
O4 Nb1 O5 Co1 -124.7(4) . .
O3 Nb1 O5 Co1 46.9(5) . .
O2 Nb1 O5 Co1 -33.2(5) . .
O1 Nb1 O5 Co1 87.5(7) 4 .
O1 Nb1 O5 Co1 -73.9(8) . .
V1 Nb1 O5 Co1 6.8(5) . .
Co1 N1 C1 C2 -38.5(12) . 13
Co1 N1 C1 C3 -172.0(8) . .
Co1 N2 C2 C1 38.4(12) . 13
